data_7003111
loop_
_publ_author_name
'Hollingsworth, Nathan'
'Kanna, Miki'
'Kociok-K\"ohn, Gabriele'
'Molloy, Kieran C.'
'Wongnawa, Sumpun'

_publ_section_title
;
 Synthesis and characterisation of new titanium amino-alkoxides:
 precursors for the formation of TiO2 materials
;
_journal_issue 5
_journal_name_full 'Dalton Transactions'
_journal_page_first 631
_journal_page_last 641
_journal_paper_doi 10.1039/b712375b
_journal_year 2008
_chemical_formula_moiety 'C37 H89 N12 O6 Ti2,C6 H14'
_chemical_formula_sum 'C43 H103 N12 O6 Ti2'
_chemical_formula_weight 980.17
_chemical_name_systematic
;
?
;
_space_group_IT_number 88
_symmetry_cell_setting tetragonal
_symmetry_space_group_name_Hall '-I 4ad'
_symmetry_space_group_name_H-M 'I 41/a :2'
_atom_sites_solution_hydrogens geom
_atom_sites_solution_primary direct
_atom_sites_solution_secondary difmap
_audit_creation_method SHELXL-97
_cell_angle_alpha 90.00
_cell_angle_beta 90.00
_cell_angle_gamma 90.00
_cell_formula_units_Z 16
_cell_length_a 42.8710(6)
_cell_length_b 42.8710(6)
_cell_length_c 12.3339(2)
_cell_measurement_reflns_used 175585
_cell_measurement_temperature 150(2)
_cell_measurement_theta_max 27.485
_cell_measurement_theta_min 2.910
_cell_volume 22668.8(6)
_computing_cell_refinement 'HKL Scalepack (Otwinski & Minor, 1997)'
_computing_data_collection 'Collect (Nonius BV, 1997-2000)'
_computing_data_reduction
;
DENZO-SCALEPACK Z. Otwinowski and W. Minor,
Processing of X-ray Diffraction Data Collected in Oscillation Mode ,
Methods in Enzymology, Volume 276: Macromolecular Crystallography,
part A, p.307-326, 1997,C.W. Carter, Jr. & R. M. Sweet, Eds., Academic Press.
;
_computing_molecular_graphics 'ORTEP3 for Windows - Farrugia, L. J. J. Appl. Crystallogr. 1997, 30, 565'
_computing_publication_material
;
WinGX publication routines, Farrugia,
L. J., J. Appl. Crystallogr., 1999, 32, 837-838
;
_computing_structure_refinement
;
SHELXL97 -Program for Crystal Structure Analysis (Release 97-2).
Sheldrick, G.M., Instit\"ut f\"ur Anorganische Chemie der Universit\"at,
Tammanstrasse 4, D-3400 G\"ottingen, Germany, 1998
;
_computing_structure_solution
;
SIR97- Altomare A., Burla M.C., Camalli M., Cascarano G.L., Giacovazzo C. ,
Guagliardi A., Moliterni A.G.G., Polidori G.,Spagna R.
(1999) J. Appl. Cryst. 32, 115-119
;
_diffrn_ambient_temperature 150(2)
_diffrn_measured_fraction_theta_full 0.985
_diffrn_measured_fraction_theta_max 0.985
_diffrn_measurement_device '95mm CCD camera on \k-goniostat'
_diffrn_measurement_device_type 'Nonius Kappa CCD'
_diffrn_measurement_method '353 1.8 degree images with \f and \v scans'
_diffrn_radiation_monochromator graphite
_diffrn_radiation_source 'fine-focus sealed tube'
_diffrn_radiation_type MoK\a
_diffrn_radiation_wavelength 0.71073
_diffrn_reflns_av_R_equivalents 0.0839
_diffrn_reflns_av_sigmaI/netI 0.0824
_diffrn_reflns_limit_h_max 55
_diffrn_reflns_limit_h_min -55
_diffrn_reflns_limit_k_max 55
_diffrn_reflns_limit_k_min -55
_diffrn_reflns_limit_l_max 15
_diffrn_reflns_limit_l_min -16
_diffrn_reflns_number 72564
_diffrn_reflns_theta_full 27.45
_diffrn_reflns_theta_max 27.45
_diffrn_reflns_theta_min 3.59
_diffrn_standards_decay_% 0
_diffrn_standards_number 0
_exptl_absorpt_coefficient_mu 0.332
_exptl_absorpt_correction_type none
_exptl_crystal_colour colourless
_exptl_crystal_density_diffrn 1.149
_exptl_crystal_density_method 'not measured'
_exptl_crystal_description plate
_exptl_crystal_F_000 8592
_exptl_crystal_size_max 0.30
_exptl_crystal_size_mid 0.18
_exptl_crystal_size_min 0.15
_refine_diff_density_max 0.273
_refine_diff_density_min -0.370
_refine_diff_density_rms 0.059
_refine_ls_extinction_method none
_refine_ls_goodness_of_fit_ref 1.021
_refine_ls_hydrogen_treatment noref
_refine_ls_matrix_type full
_refine_ls_number_parameters 619
_refine_ls_number_reflns 12742
_refine_ls_number_restraints 5
_refine_ls_restrained_S_all 1.022
_refine_ls_R_factor_all 0.1065
_refine_ls_R_factor_gt 0.0535
_refine_ls_shift/su_max 0.001
_refine_ls_shift/su_mean 0.000
_refine_ls_structure_factor_coef Fsqd
_refine_ls_weighting_details 'calc w=1/[\s^2^(Fo^2^)+(0.0553P)^2^+29.7199P] where P=(Fo^2^+2Fc^2^)/3'
_refine_ls_weighting_scheme calc
_refine_ls_wR_factor_gt 0.1152
_refine_ls_wR_factor_ref 0.1400
_reflns_number_gt 8011
_reflns_number_total 12742
_reflns_threshold_expression >2sigma(I)
_cod_data_source_file b712375b.txt
_cod_data_source_block h06kcm30_Compound9
_cod_original_cell_volume 22668.9(6)
_cod_original_sg_symbol_H-M 'I 41/a'
_cod_database_code 7003111

loop_
_symmetry_equiv_pos_as_xyz
'x, y, z'
'-y+3/4, x+1/4, z+1/4'
'-x, -y+1/2, z'
'y+1/4, -x+1/4, z+1/4'
'x+1/2, y+1/2, z+1/2'
'-y+5/4, x+3/4, z+3/4'
'-x+1/2, -y+1, z+1/2'
'y+3/4, -x+3/4, z+3/4'
'-x, -y, -z'
'y-3/4, -x-1/4, -z-1/4'
'x, y-1/2, -z'
'-y-1/4, x-1/4, -z-1/4'
'-x+1/2, -y+1/2, -z+1/2'
'y-1/4, -x+1/4, -z+1/4'
'x+1/2, y, -z+1/2'
'-y+1/4, x+1/4, -z+1/4'

loop_
_atom_site_label
_atom_site_type_symbol
_atom_site_fract_x
_atom_site_fract_y
_atom_site_fract_z
_atom_site_U_iso_or_equiv
_atom_site_adp_type
_atom_site_occupancy
_atom_site_symmetry_multiplicity
_atom_site_calc_flag
_atom_site_refinement_flags
_atom_site_disorder_assembly
_atom_site_disorder_group
Ti1 Ti 0.158547(10) 0.153398(10) 0.12662(4) 0.02477(11) Uani 1 1 d . . .
Ti2 Ti 0.159457(10) 0.170370(10) -0.09243(4) 0.02458(11) Uani 1 1 d . . .
O1 O 0.13046(4) 0.16101(4) 0.01476(13) 0.0269(4) Uani 1 1 d . . .
O2 O 0.18730(4) 0.16316(4) 0.01946(13) 0.0279(4) Uani 1 1 d . . .
O3 O 0.16209(4) 0.10983(4) 0.14638(14) 0.0290(4) Uani 1 1 d . . .
O4 O 0.15471(4) 0.18846(4) 0.21903(14) 0.0298(4) Uani 1 1 d . . .
O5 O 0.16024(4) 0.21396(4) -0.11576(14) 0.0290(4) Uani 1 1 d . . .
O6 O 0.15929(4) 0.13518(4) -0.18412(14) 0.0277(4) Uani 1 1 d . . .
N1 N 0.20535(5) 0.14480(5) 0.22753(17) 0.0299(5) Uani 1 1 d . . .
N2 N 0.22495(5) 0.06197(5) 0.02172(19) 0.0373(5) Uani 1 1 d . . .
N3 N 0.17060(6) 0.03915(5) 0.1998(2) 0.0387(6) Uani 1 1 d . . .
N4 N 0.11232(5) 0.14563(5) 0.22919(17) 0.0293(5) Uani 1 1 d . . .
N5 N 0.08717(5) 0.24222(5) 0.18700(19) 0.0367(5) Uani 1 1 d . . .
N6 N 0.14563(6) 0.24172(5) 0.38624(18) 0.0392(6) Uani 1 1 d . . .
N7 N 0.20760(5) 0.18179(5) -0.18520(18) 0.0314(5) Uani 1 1 d . . .
N8 N 0.21911(5) 0.26530(5) 0.0161(2) 0.0392(6) Uani 1 1 d . . .
N9 N 0.16449(5) 0.28442(5) -0.18076(18) 0.0348(5) Uani 1 1 d . . .
N10 N 0.11385(5) 0.17451(5) -0.20240(17) 0.0281(5) Uani 1 1 d . . .
N11 N 0.09521(5) 0.07706(5) -0.16369(18) 0.0318(5) Uani 1 1 d . . .
N12 N 0.15774(5) 0.08141(5) -0.35210(17) 0.0328(5) Uani 1 1 d . . .
C1 C 0.19067(6) 0.09286(6) 0.1462(2) 0.0305(6) Uani 1 1 d . . .
C2 C 0.21734(6) 0.11633(6) 0.1746(2) 0.0323(6) Uani 1 1 d . . .
H2A H 0.2325 0.1060 0.2234 0.039 Uiso 1 1 calc R . .
H2B H 0.2285 0.1222 0.1073 0.039 Uiso 1 1 calc R . .
C3 C 0.19983(7) 0.14001(7) 0.3438(2) 0.0372(6) Uani 1 1 d . . .
H3A H 0.2195 0.1347 0.3796 0.056 Uiso 1 1 calc R . .
H3B H 0.1849 0.1230 0.3539 0.056 Uiso 1 1 calc R . .
H3C H 0.1914 0.1592 0.3756 0.056 Uiso 1 1 calc R . .
C4 C 0.22799(6) 0.17051(7) 0.2154(2) 0.0382(7) Uani 1 1 d . . .
H4A H 0.2475 0.1650 0.2521 0.057 Uiso 1 1 calc R . .
H4B H 0.2194 0.1895 0.2478 0.057 Uiso 1 1 calc R . .
H4C H 0.2321 0.1741 0.1382 0.057 Uiso 1 1 calc R . .
C5 C 0.19012(6) 0.06604(6) 0.2290(2) 0.0346(6) Uani 1 1 d . . .
H5A H 0.2118 0.0586 0.2397 0.042 Uiso 1 1 calc R . .
H5B H 0.1827 0.0744 0.2992 0.042 Uiso 1 1 calc R . .
C6 C 0.13749(7) 0.04547(7) 0.2102(3) 0.0550(9) Uani 1 1 d . . .
H6A H 0.1256 0.0271 0.1877 0.083 Uiso 1 1 calc R . .
H6B H 0.1319 0.0632 0.1640 0.083 Uiso 1 1 calc R . .
H6C H 0.1326 0.0504 0.2859 0.083 Uiso 1 1 calc R . .
C7 C 0.17901(9) 0.01226(7) 0.2663(3) 0.0574(9) Uani 1 1 d . . .
H7A H 0.1733 0.0163 0.3419 0.086 Uiso 1 1 calc R . .
H7B H 0.2015 0.0086 0.2613 0.086 Uiso 1 1 calc R . .
H7C H 0.1678 -0.0062 0.2403 0.086 Uiso 1 1 calc R . .
C8 C 0.19583(6) 0.07987(6) 0.0318(2) 0.0318(6) Uani 1 1 d . . .
H8A H 0.1780 0.0662 0.0124 0.038 Uiso 1 1 calc R . .
H8B H 0.1963 0.0974 -0.0205 0.038 Uiso 1 1 calc R . .
C9 C 0.24703(8) 0.07563(8) -0.0530(3) 0.0615(10) Uani 1 1 d . . .
H9A H 0.2395 0.0730 -0.1274 0.092 Uiso 1 1 calc R . .
H9B H 0.2673 0.0653 -0.0451 0.092 Uiso 1 1 calc R . .
H9C H 0.2493 0.0979 -0.0372 0.092 Uiso 1 1 calc R . .
C10 C 0.22023(9) 0.02960(8) -0.0058(3) 0.0690(11) Uani 1 1 d . . .
H10A H 0.2068 0.0198 0.0487 0.103 Uiso 1 1 calc R . .
H10B H 0.2404 0.0189 -0.0075 0.103 Uiso 1 1 calc R . .
H10C H 0.2103 0.0281 -0.0772 0.103 Uiso 1 1 calc R . .
C11 C 0.12576(6) 0.20232(6) 0.2490(2) 0.0297(6) Uani 1 1 d . . .
C12 C 0.09957(6) 0.17752(6) 0.2345(2) 0.0321(6) Uani 1 1 d . . .
H12A H 0.0848 0.1790 0.2960 0.038 Uiso 1 1 calc R . .
H12B H 0.0879 0.1820 0.1671 0.038 Uiso 1 1 calc R . .
C13 C 0.11906(7) 0.13348(7) 0.3382(2) 0.0372(6) Uani 1 1 d . . .
H13A H 0.1347 0.1468 0.3734 0.056 Uiso 1 1 calc R . .
H13B H 0.1271 0.1122 0.3324 0.056 Uiso 1 1 calc R . .
H13C H 0.0999 0.1334 0.3814 0.056 Uiso 1 1 calc R . .
C14 C 0.08996(6) 0.12457(6) 0.1764(2) 0.0354(6) Uani 1 1 d . . .
H14A H 0.0985 0.1034 0.1748 0.053 Uiso 1 1 calc R . .
H14B H 0.0861 0.1317 0.1022 0.053 Uiso 1 1 calc R . .
H14C H 0.0703 0.1246 0.2172 0.053 Uiso 1 1 calc R . .
C15 C 0.12660(7) 0.21392(6) 0.3676(2) 0.0363(6) Uani 1 1 d . . .
H15A H 0.1050 0.2184 0.3910 0.044 Uiso 1 1 calc R . .
H15B H 0.1346 0.1969 0.4140 0.044 Uiso 1 1 calc R . .
C16 C 0.17883(8) 0.23538(8) 0.3827(3) 0.0541(9) Uani 1 1 d . . .
H16A H 0.1841 0.2197 0.4374 0.081 Uiso 1 1 calc R . .
H16B H 0.1904 0.2546 0.3977 0.081 Uiso 1 1 calc R . .
H16C H 0.1845 0.2276 0.3107 0.081 Uiso 1 1 calc R . .
C17 C 0.13741(9) 0.25648(8) 0.4897(3) 0.0597(10) Uani 1 1 d . . .
H17A H 0.1485 0.2764 0.4965 0.089 Uiso 1 1 calc R . .
H17B H 0.1433 0.2427 0.5496 0.089 Uiso 1 1 calc R . .
H17C H 0.1149 0.2603 0.4920 0.089 Uiso 1 1 calc R . .
C18 C 0.11885(6) 0.22955(6) 0.1708(2) 0.0326(6) Uani 1 1 d . . .
H18A H 0.1343 0.2463 0.1824 0.039 Uiso 1 1 calc R . .
H18B H 0.1210 0.2222 0.0951 0.039 Uiso 1 1 calc R . .
C19 C 0.08698(8) 0.27170(7) 0.2455(3) 0.0533(9) Uani 1 1 d . . .
H19A H 0.0999 0.2698 0.3107 0.080 Uiso 1 1 calc R . .
H19B H 0.0656 0.2769 0.2665 0.080 Uiso 1 1 calc R . .
H19C H 0.0953 0.2882 0.1988 0.080 Uiso 1 1 calc R . .
C20 C 0.07041(8) 0.24610(8) 0.0861(3) 0.0575(9) Uani 1 1 d . . .
H20A H 0.0496 0.2546 0.1010 0.086 Uiso 1 1 calc R . .
H20B H 0.0684 0.2258 0.0500 0.086 Uiso 1 1 calc R . .
H20C H 0.0819 0.2605 0.0391 0.086 Uiso 1 1 calc R . .
C21 C 0.18747(6) 0.23294(6) -0.1134(2) 0.0303(6) Uani 1 1 d . . .
C22 C 0.21636(6) 0.21155(6) -0.1327(2) 0.0335(6) Uani 1 1 d . . .
H22A H 0.2316 0.2227 -0.1791 0.040 Uiso 1 1 calc R . .
H22B H 0.2266 0.2071 -0.0624 0.040 Uiso 1 1 calc R . .
C23 C 0.20379(7) 0.18573(7) -0.3035(2) 0.0369(6) Uani 1 1 d . . .
H23A H 0.2235 0.1930 -0.3351 0.055 Uiso 1 1 calc R . .
H23B H 0.1874 0.2011 -0.3178 0.055 Uiso 1 1 calc R . .
H23C H 0.1980 0.1657 -0.3362 0.055 Uiso 1 1 calc R . .
C24 C 0.23204(6) 0.15835(7) -0.1660(2) 0.0387(7) Uani 1 1 d . . .
H24A H 0.2259 0.1386 -0.1997 0.058 Uiso 1 1 calc R . .
H24B H 0.2347 0.1553 -0.0878 0.058 Uiso 1 1 calc R . .
H24C H 0.2517 0.1656 -0.1977 0.058 Uiso 1 1 calc R . .
C25 C 0.18613(6) 0.25861(6) -0.2008(2) 0.0335(6) Uani 1 1 d . . .
H25A H 0.2073 0.2674 -0.2093 0.040 Uiso 1 1 calc R . .
H25B H 0.1804 0.2487 -0.2705 0.040 Uiso 1 1 calc R . .
C26 C 0.17089(8) 0.30971(7) -0.2563(3) 0.0486(8) Uani 1 1 d . . .
H26A H 0.1923 0.3170 -0.2461 0.073 Uiso 1 1 calc R . .
H26B H 0.1564 0.3269 -0.2429 0.073 Uiso 1 1 calc R . .
H26C H 0.1683 0.3022 -0.3308 0.073 Uiso 1 1 calc R . .
C27 C 0.13197(7) 0.27531(7) -0.1877(3) 0.0427(7) Uani 1 1 d . . .
H27A H 0.1276 0.2673 -0.2606 0.064 Uiso 1 1 calc R . .
H27B H 0.1187 0.2934 -0.1731 0.064 Uiso 1 1 calc R . .
H27C H 0.1277 0.2590 -0.1341 0.064 Uiso 1 1 calc R . .
C28 C 0.18991(6) 0.24758(6) 0.0002(2) 0.0336(6) Uani 1 1 d . . .
H28A H 0.1719 0.2617 0.0115 0.040 Uiso 1 1 calc R . .
H28B H 0.1887 0.2308 0.0553 0.040 Uiso 1 1 calc R . .
C29 C 0.23498(9) 0.25634(8) 0.1151(3) 0.0655(11) Uani 1 1 d . . .
H29A H 0.2539 0.2689 0.1235 0.098 Uiso 1 1 calc R . .
H29B H 0.2406 0.2342 0.1115 0.098 Uiso 1 1 calc R . .
H29C H 0.2212 0.2599 0.1771 0.098 Uiso 1 1 calc R . .
C30 C 0.21403(8) 0.29886(7) 0.0180(3) 0.0561(9) Uani 1 1 d . . .
H30A H 0.2022 0.3045 0.0832 0.084 Uiso 1 1 calc R . .
H30B H 0.2022 0.3051 -0.0465 0.084 Uiso 1 1 calc R . .
H30C H 0.2342 0.3096 0.0186 0.084 Uiso 1 1 calc R . .
C31 C 0.13227(6) 0.11905(6) -0.2202(2) 0.0271(5) Uani 1 1 d . . .
C32 C 0.10384(6) 0.14154(6) -0.2120(2) 0.0303(6) Uani 1 1 d . . .
H32A H 0.0906 0.1391 -0.2773 0.036 Uiso 1 1 calc R . .
H32B H 0.0911 0.1359 -0.1480 0.036 Uiso 1 1 calc R . .
C33 C 0.08882(6) 0.19298(6) -0.1520(2) 0.0360(6) Uani 1 1 d . . .
H33A H 0.0955 0.2147 -0.1454 0.054 Uiso 1 1 calc R . .
H33B H 0.0842 0.1846 -0.0799 0.054 Uiso 1 1 calc R . .
H33C H 0.0700 0.1919 -0.1972 0.054 Uiso 1 1 calc R . .
C34 C 0.12101(7) 0.18771(7) -0.3093(2) 0.0367(6) Uani 1 1 d . . .
H34A H 0.1024 0.1869 -0.3551 0.055 Uiso 1 1 calc R . .
H34B H 0.1378 0.1756 -0.3432 0.055 Uiso 1 1 calc R . .
H34C H 0.1277 0.2094 -0.3010 0.055 Uiso 1 1 calc R . .
C35 C 0.13643(6) 0.10771(6) -0.3375(2) 0.0316(6) Uani 1 1 d . . .
H35A H 0.1157 0.1017 -0.3662 0.038 Uiso 1 1 calc R . .
H35B H 0.1441 0.1254 -0.3818 0.038 Uiso 1 1 calc R . .
C36 C 0.19019(7) 0.08952(7) -0.3326(3) 0.0473(8) Uani 1 1 d . . .
H36A H 0.2033 0.0712 -0.3447 0.071 Uiso 1 1 calc R . .
H36B H 0.1926 0.0966 -0.2575 0.071 Uiso 1 1 calc R . .
H36C H 0.1965 0.1062 -0.3822 0.071 Uiso 1 1 calc R . .
C37 C 0.15438(8) 0.06847(7) -0.4604(2) 0.0472(8) Uani 1 1 d . . .
H37A H 0.1592 0.0846 -0.5143 0.071 Uiso 1 1 calc R . .
H37B H 0.1329 0.0612 -0.4707 0.071 Uiso 1 1 calc R . .
H37C H 0.1688 0.0509 -0.4693 0.071 Uiso 1 1 calc R . .
C38 C 0.12586(6) 0.09145(6) -0.1432(2) 0.0291(6) Uani 1 1 d . . .
H38A H 0.1424 0.0755 -0.1527 0.035 Uiso 1 1 calc R . .
H38B H 0.1267 0.0989 -0.0673 0.035 Uiso 1 1 calc R . .
C39 C 0.09787(7) 0.04750(7) -0.2222(3) 0.0437(7) Uani 1 1 d . . .
H39A H 0.1089 0.0323 -0.1768 0.066 Uiso 1 1 calc R . .
H39B H 0.1095 0.0508 -0.2895 0.066 Uiso 1 1 calc R . .
H39C H 0.0770 0.0396 -0.2393 0.066 Uiso 1 1 calc R . .
C40 C 0.07766(7) 0.07226(7) -0.0639(3) 0.0449(7) Uani 1 1 d . . .
H40A H 0.0584 0.0609 -0.0802 0.067 Uiso 1 1 calc R . .
H40B H 0.0725 0.0925 -0.0317 0.067 Uiso 1 1 calc R . .
H40C H 0.0903 0.0601 -0.0128 0.067 Uiso 1 1 calc R . .
C41 C -0.0469(3) 0.2953(5) 0.5218(12) 0.103(6) Uani 0.50 1 d PD . .
H41A H -0.0417 0.3150 0.5572 0.154 Uiso 0.50 1 calc PR . .
H41B H -0.0461 0.2783 0.5750 0.154 Uiso 0.50 1 calc PR . .
H41C H -0.0680 0.2966 0.4913 0.154 Uiso 0.50 1 calc PR . .
C42 C -0.0245(5) 0.2890(5) 0.435(2) 0.144(10) Uani 0.50 1 d PD . .
H42A H -0.0286 0.3039 0.3748 0.173 Uiso 0.50 1 calc PR . .
H42B H -0.0016 0.2863 0.4405 0.173 Uiso 0.50 1 calc PR . .
C43 C -0.0076(4) 0.2607(3) 0.4559(13) 0.154(7) Uani 0.50 1 d PD . .
H43A H 0.0074 0.2652 0.5146 0.185 Uiso 0.50 1 calc PR . .
H43B H -0.0228 0.2454 0.4850 0.185 Uiso 0.50 1 calc PR . .
C44 C 0.0088(4) 0.2460(5) 0.3722(12) 0.147(7) Uani 0.50 1 d PD . .
H44A H 0.0256 0.2613 0.3574 0.177 Uiso 0.50 1 calc PR . .
H44B H 0.0105 0.2280 0.3225 0.177 Uiso 0.50 1 calc PR . .
C45 C 0.0308(4) 0.2244(6) 0.4227(13) 0.136(10) Uani 0.50 1 d PD . .
H45A H 0.0485 0.2384 0.4393 0.164 Uiso 0.50 1 calc PR . .
H45B H 0.0378 0.2121 0.3593 0.164 Uiso 0.50 1 calc PR . .
C46 C 0.0334(5) 0.2011(4) 0.511(2) 0.159(12) Uani 0.50 1 d PD . .
H46A H 0.0523 0.1886 0.5002 0.239 Uiso 0.50 1 calc PR . .
H46B H 0.0151 0.1874 0.5099 0.239 Uiso 0.50 1 calc PR . .
H46C H 0.0346 0.2118 0.5809 0.239 Uiso 0.50 1 calc PR . .

loop_
_atom_site_aniso_label
_atom_site_aniso_U_11
_atom_site_aniso_U_22
_atom_site_aniso_U_33
_atom_site_aniso_U_23
_atom_site_aniso_U_13
_atom_site_aniso_U_12
Ti1 0.0259(2) 0.0263(2) 0.0222(2) 0.00128(18) -0.00023(18) -0.00133(18)
Ti2 0.0253(2) 0.0266(2) 0.0219(2) 0.00100(18) 0.00013(18) -0.00216(18)
O1 0.0251(9) 0.0313(9) 0.0245(9) 0.0018(7) 0.0007(7) -0.0016(7)
O2 0.0244(9) 0.0331(10) 0.0263(9) 0.0026(7) -0.0015(7) -0.0018(7)
O3 0.0277(9) 0.0271(9) 0.0321(10) 0.0033(7) -0.0009(7) -0.0001(7)
O4 0.0320(10) 0.0289(10) 0.0284(10) -0.0025(7) 0.0004(7) -0.0017(7)
O5 0.0289(9) 0.0282(9) 0.0299(10) 0.0012(7) -0.0005(7) -0.0046(7)
O6 0.0249(9) 0.0306(9) 0.0277(10) -0.0021(7) -0.0006(7) -0.0012(7)
N1 0.0309(12) 0.0303(12) 0.0284(12) 0.0006(9) -0.0017(9) -0.0031(9)
N2 0.0383(13) 0.0364(13) 0.0372(13) -0.0036(10) 0.0016(10) 0.0059(10)
N3 0.0435(14) 0.0292(12) 0.0433(14) 0.0064(10) -0.0021(11) 0.0022(10)
N4 0.0305(12) 0.0275(11) 0.0298(12) 0.0013(9) 0.0021(9) 0.0006(9)
N5 0.0425(14) 0.0297(12) 0.0378(14) -0.0001(10) 0.0058(11) 0.0052(10)
N6 0.0522(15) 0.0360(13) 0.0294(13) -0.0068(10) 0.0021(11) -0.0042(11)
N7 0.0309(12) 0.0343(12) 0.0289(12) 0.0014(9) 0.0018(9) -0.0011(9)
N8 0.0400(14) 0.0383(13) 0.0393(14) -0.0042(11) -0.0037(11) -0.0123(11)
N9 0.0449(14) 0.0266(12) 0.0327(13) 0.0025(9) 0.0033(10) -0.0041(10)
N10 0.0290(11) 0.0274(11) 0.0278(12) 0.0015(9) 0.0000(9) -0.0011(9)
N11 0.0329(12) 0.0292(12) 0.0335(12) -0.0017(9) -0.0015(10) -0.0058(9)
N12 0.0378(13) 0.0341(12) 0.0264(12) -0.0059(9) 0.0029(9) 0.0026(10)
C1 0.0270(13) 0.0309(14) 0.0335(15) 0.0001(11) -0.0018(11) 0.0023(11)
C2 0.0293(14) 0.0358(15) 0.0319(15) 0.0000(11) -0.0027(11) 0.0040(11)
C3 0.0409(16) 0.0441(17) 0.0267(14) -0.0010(12) -0.0044(12) 0.0027(13)
C4 0.0320(15) 0.0387(16) 0.0437(18) -0.0013(13) -0.0053(12) -0.0041(12)
C5 0.0393(16) 0.0320(15) 0.0325(15) 0.0033(12) -0.0036(12) 0.0024(12)
C6 0.0479(19) 0.0345(17) 0.083(3) 0.0016(16) 0.0043(17) -0.0086(14)
C7 0.074(2) 0.0351(18) 0.064(2) 0.0119(16) -0.0082(18) -0.0012(16)
C8 0.0298(14) 0.0344(15) 0.0312(15) 0.0027(11) -0.0042(11) -0.0014(11)
C9 0.0445(19) 0.051(2) 0.089(3) -0.0038(19) 0.0194(19) 0.0042(16)
C10 0.072(3) 0.042(2) 0.093(3) -0.0129(19) 0.029(2) 0.0016(17)
C11 0.0352(14) 0.0284(14) 0.0255(14) 0.0001(10) 0.0059(11) 0.0002(11)
C12 0.0348(15) 0.0293(14) 0.0321(15) -0.0021(11) 0.0059(11) 0.0021(11)
C13 0.0392(16) 0.0381(16) 0.0342(16) 0.0073(12) 0.0060(12) 0.0005(12)
C14 0.0319(15) 0.0334(15) 0.0409(17) -0.0007(12) 0.0023(12) -0.0025(12)
C15 0.0484(17) 0.0334(15) 0.0270(14) -0.0007(11) 0.0054(12) -0.0004(12)
C16 0.059(2) 0.0473(19) 0.056(2) -0.0113(16) -0.0105(17) -0.0090(16)
C17 0.093(3) 0.048(2) 0.0373(19) -0.0124(15) 0.0029(17) -0.0076(18)
C18 0.0391(15) 0.0300(14) 0.0288(14) -0.0001(11) 0.0059(12) -0.0008(12)
C19 0.067(2) 0.0346(17) 0.058(2) -0.0039(15) 0.0002(17) 0.0091(15)
C20 0.058(2) 0.062(2) 0.053(2) -0.0137(17) -0.0115(17) 0.0201(17)
C21 0.0310(14) 0.0308(14) 0.0292(14) 0.0014(11) 0.0006(11) -0.0075(11)
C22 0.0307(14) 0.0358(15) 0.0339(15) 0.0013(12) 0.0018(11) -0.0081(11)
C23 0.0394(16) 0.0416(16) 0.0296(15) 0.0001(12) 0.0062(12) -0.0041(12)
C24 0.0290(14) 0.0415(16) 0.0455(18) 0.0005(13) 0.0043(12) -0.0005(12)
C25 0.0404(16) 0.0343(15) 0.0258(14) 0.0027(11) 0.0019(11) -0.0058(12)
C26 0.069(2) 0.0332(16) 0.0432(19) 0.0085(13) 0.0097(16) 0.0000(15)
C27 0.0490(18) 0.0336(16) 0.0454(18) 0.0005(13) -0.0006(14) 0.0011(13)
C28 0.0353(15) 0.0350(15) 0.0305(15) 0.0001(11) 0.0002(11) -0.0060(12)
C29 0.065(2) 0.055(2) 0.077(3) 0.0013(19) -0.030(2) -0.0185(18)
C30 0.067(2) 0.0433(19) 0.058(2) -0.0059(16) -0.0132(17) -0.0158(16)
C31 0.0254(13) 0.0316(14) 0.0243(13) -0.0019(10) -0.0015(10) -0.0024(10)
C32 0.0325(14) 0.0285(14) 0.0298(15) -0.0018(11) -0.0007(11) -0.0036(11)
C33 0.0335(15) 0.0312(15) 0.0435(17) -0.0015(12) 0.0007(12) 0.0026(12)
C34 0.0395(16) 0.0392(16) 0.0315(15) 0.0064(12) -0.0030(12) -0.0006(12)
C35 0.0371(15) 0.0317(14) 0.0259(14) -0.0004(11) -0.0028(11) 0.0000(11)
C36 0.0365(17) 0.0486(19) 0.057(2) -0.0143(15) 0.0086(14) 0.0012(14)
C37 0.067(2) 0.0463(18) 0.0281(16) -0.0079(13) -0.0003(14) 0.0082(15)
C38 0.0335(14) 0.0282(14) 0.0257(14) -0.0013(10) -0.0007(11) -0.0017(11)
C39 0.0512(19) 0.0334(16) 0.0465(19) -0.0068(13) 0.0016(14) -0.0071(13)
C40 0.0415(17) 0.0491(18) 0.0441(18) -0.0061(14) 0.0088(14) -0.0138(14)
C41 0.066(9) 0.165(15) 0.078(8) 0.049(8) -0.015(6) -0.027(8)
C42 0.109(14) 0.080(11) 0.24(2) 0.040(11) 0.093(14) 0.040(10)
C43 0.22(2) 0.106(11) 0.135(13) -0.045(9) -0.078(13) 0.075(10)
C44 0.15(2) 0.152(16) 0.144(13) 0.013(15) 0.072(14) 0.054(14)
C45 0.068(9) 0.25(3) 0.089(11) -0.033(14) 0.025(9) 0.012(14)
C46 0.11(2) 0.096(13) 0.27(3) -0.045(15) 0.07(2) -0.009(14)

loop_
_atom_type_symbol
_atom_type_description
_atom_type_scat_dispersion_real
_atom_type_scat_dispersion_imag
_atom_type_scat_source
C C 0.0033 0.0016 'International Tables Vol C Tables 4.2.6.8 and 6.1.1.4'
H H 0.0000 0.0000 'International Tables Vol C Tables 4.2.6.8 and 6.1.1.4'
O O 0.0106 0.0060 'International Tables Vol C Tables 4.2.6.8 and 6.1.1.4'
N N 0.0061 0.0033 'International Tables Vol C Tables 4.2.6.8 and 6.1.1.4'
Ti Ti 0.2776 0.4457 'International Tables Vol C Tables 4.2.6.8 and 6.1.1.4'

loop_
_geom_angle_atom_site_label_1
_geom_angle_atom_site_label_2
_geom_angle_atom_site_label_3
_geom_angle
_geom_angle_site_symmetry_1
_geom_angle_site_symmetry_3
_geom_angle_publ_flag
O2 Ti1 O1 82.08(7) . . ?
O2 Ti1 O3 105.15(8) . . ?
O1 Ti1 O3 108.73(7) . . ?
O2 Ti1 O4 107.91(8) . . ?
O1 Ti1 O4 104.53(8) . . ?
O3 Ti1 O4 135.56(8) . . ?
O2 Ti1 N4 164.96(8) . . ?
O1 Ti1 N4 83.08(7) . . ?
O3 Ti1 N4 81.94(7) . . ?
O4 Ti1 N4 73.63(7) . . ?
O2 Ti1 N1 81.25(7) . . ?
O1 Ti1 N1 163.11(7) . . ?
O3 Ti1 N1 73.31(7) . . ?
O4 Ti1 N1 83.22(7) . . ?
N4 Ti1 N1 113.68(7) . . ?
O2 Ti1 Ti2 40.91(5) . . ?
O1 Ti1 Ti2 41.17(5) . . ?
O3 Ti1 Ti2 112.36(6) . . ?
O4 Ti1 Ti2 112.08(6) . . ?
N4 Ti1 Ti2 124.23(5) . . ?
N1 Ti1 Ti2 122.09(5) . . ?
O2 Ti2 O1 82.24(7) . . ?
O2 Ti2 O6 108.42(8) . . ?
O1 Ti2 O6 104.55(7) . . ?
O2 Ti2 O5 105.50(7) . . ?
O1 Ti2 O5 109.48(7) . . ?
O6 Ti2 O5 134.39(8) . . ?
O2 Ti2 N10 164.76(7) . . ?
O1 Ti2 N10 82.67(7) . . ?
O6 Ti2 N10 73.47(7) . . ?
O5 Ti2 N10 81.63(7) . . ?
O2 Ti2 N7 80.54(7) . . ?
O1 Ti2 N7 162.62(8) . . ?
O6 Ti2 N7 83.17(7) . . ?
O5 Ti2 N7 73.25(7) . . ?
N10 Ti2 N7 114.62(7) . . ?
O2 Ti2 Ti1 41.03(5) . . ?
O1 Ti2 Ti1 41.21(5) . . ?
O6 Ti2 Ti1 111.77(6) . . ?
O5 Ti2 Ti1 113.84(6) . . ?
N10 Ti2 Ti1 123.83(5) . . ?
N7 Ti2 Ti1 121.54(5) . . ?
Ti2 O1 Ti1 97.62(8) . . ?
Ti2 O2 Ti1 98.06(8) . . ?
C1 O3 Ti1 125.00(15) . . ?
C11 O4 Ti1 124.27(15) . . ?
C21 O5 Ti2 125.19(15) . . ?
C31 O6 Ti2 125.49(15) . . ?
C3 N1 C4 108.0(2) . . ?
C3 N1 C2 111.9(2) . . ?
C4 N1 C2 110.1(2) . . ?
C3 N1 Ti1 113.26(16) . . ?
C4 N1 Ti1 112.59(16) . . ?
C2 N1 Ti1 100.92(14) . . ?
C10 N2 C9 109.4(3) . . ?
C10 N2 C8 113.7(2) . . ?
C9 N2 C8 113.5(2) . . ?
C6 N3 C7 109.8(3) . . ?
C6 N3 C5 112.9(2) . . ?
C7 N3 C5 110.0(2) . . ?
C14 N4 C13 108.4(2) . . ?
C14 N4 C12 110.3(2) . . ?
C13 N4 C12 111.2(2) . . ?
C14 N4 Ti1 113.27(16) . . ?
C13 N4 Ti1 111.89(16) . . ?
C12 N4 Ti1 101.73(14) . . ?
C20 N5 C19 108.9(2) . . ?
C20 N5 C18 112.5(2) . . ?
C19 N5 C18 113.1(2) . . ?
C16 N6 C15 113.0(2) . . ?
C16 N6 C17 110.0(3) . . ?
C15 N6 C17 110.8(2) . . ?
C24 N7 C23 108.4(2) . . ?
C24 N7 C22 109.8(2) . . ?
C23 N7 C22 111.2(2) . . ?
C24 N7 Ti2 113.24(16) . . ?
C23 N7 Ti2 113.41(16) . . ?
C22 N7 Ti2 100.66(15) . . ?
C29 N8 C30 108.6(2) . . ?
C29 N8 C28 111.9(2) . . ?
C30 N8 C28 112.6(2) . . ?
C27 N9 C26 110.1(2) . . ?
C27 N9 C25 113.3(2) . . ?
C26 N9 C25 109.6(2) . . ?
C34 N10 C33 109.0(2) . . ?
C34 N10 C32 110.9(2) . . ?
C33 N10 C32 109.6(2) . . ?
C34 N10 Ti2 111.60(15) . . ?
C33 N10 Ti2 113.42(16) . . ?
C32 N10 Ti2 102.23(14) . . ?
C40 N11 C39 109.5(2) . . ?
C40 N11 C38 112.0(2) . . ?
C39 N11 C38 112.2(2) . . ?
C37 N12 C36 109.8(2) . . ?
C37 N12 C35 110.2(2) . . ?
C36 N12 C35 113.2(2) . . ?
O3 C1 C8 108.1(2) . . ?
O3 C1 C5 111.6(2) . . ?
C8 C1 C5 110.0(2) . . ?
O3 C1 C2 107.5(2) . . ?
C8 C1 C2 109.5(2) . . ?
C5 C1 C2 110.1(2) . . ?
N1 C2 C1 112.1(2) . . ?
N1 C2 H2A 109.2 . . ?
C1 C2 H2A 109.2 . . ?
N1 C2 H2B 109.2 . . ?
C1 C2 H2B 109.2 . . ?
H2A C2 H2B 107.9 . . ?
N1 C3 H3A 109.5 . . ?
N1 C3 H3B 109.5 . . ?
H3A C3 H3B 109.5 . . ?
N1 C3 H3C 109.5 . . ?
H3A C3 H3C 109.5 . . ?
H3B C3 H3C 109.5 . . ?
N1 C4 H4A 109.5 . . ?
N1 C4 H4B 109.5 . . ?
H4A C4 H4B 109.5 . . ?
N1 C4 H4C 109.5 . . ?
H4A C4 H4C 109.5 . . ?
H4B C4 H4C 109.5 . . ?
N3 C5 C1 115.6(2) . . ?
N3 C5 H5A 108.4 . . ?
C1 C5 H5A 108.4 . . ?
N3 C5 H5B 108.4 . . ?
C1 C5 H5B 108.4 . . ?
H5A C5 H5B 107.4 . . ?
N3 C6 H6A 109.5 . . ?
N3 C6 H6B 109.5 . . ?
H6A C6 H6B 109.5 . . ?
N3 C6 H6C 109.5 . . ?
H6A C6 H6C 109.5 . . ?
H6B C6 H6C 109.5 . . ?
N3 C7 H7A 109.5 . . ?
N3 C7 H7B 109.5 . . ?
H7A C7 H7B 109.5 . . ?
N3 C7 H7C 109.5 . . ?
H7A C7 H7C 109.5 . . ?
H7B C7 H7C 109.5 . . ?
N2 C8 C1 112.9(2) . . ?
N2 C8 H8A 109.0 . . ?
C1 C8 H8A 109.0 . . ?
N2 C8 H8B 109.0 . . ?
C1 C8 H8B 109.0 . . ?
H8A C8 H8B 107.8 . . ?
N2 C9 H9A 109.5 . . ?
N2 C9 H9B 109.5 . . ?
H9A C9 H9B 109.5 . . ?
N2 C9 H9C 109.5 . . ?
H9A C9 H9C 109.5 . . ?
H9B C9 H9C 109.5 . . ?
N2 C10 H10A 109.5 . . ?
N2 C10 H10B 109.5 . . ?
H10A C10 H10B 109.5 . . ?
N2 C10 H10C 109.5 . . ?
H10A C10 H10C 109.5 . . ?
H10B C10 H10C 109.5 . . ?
O4 C11 C18 108.7(2) . . ?
O4 C11 C15 111.1(2) . . ?
C18 C11 C15 110.7(2) . . ?
O4 C11 C12 108.3(2) . . ?
C18 C11 C12 107.8(2) . . ?
C15 C11 C12 110.2(2) . . ?
N4 C12 C11 111.8(2) . . ?
N4 C12 H12A 109.3 . . ?
C11 C12 H12A 109.3 . . ?
N4 C12 H12B 109.3 . . ?
C11 C12 H12B 109.3 . . ?
H12A C12 H12B 107.9 . . ?
N4 C13 H13A 109.5 . . ?
N4 C13 H13B 109.5 . . ?
H13A C13 H13B 109.5 . . ?
N4 C13 H13C 109.5 . . ?
H13A C13 H13C 109.5 . . ?
H13B C13 H13C 109.5 . . ?
N4 C14 H14A 109.5 . . ?
N4 C14 H14B 109.5 . . ?
H14A C14 H14B 109.5 . . ?
N4 C14 H14C 109.5 . . ?
H14A C14 H14C 109.5 . . ?
H14B C14 H14C 109.5 . . ?
N6 C15 C11 115.1(2) . . ?
N6 C15 H15A 108.5 . . ?
C11 C15 H15A 108.5 . . ?
N6 C15 H15B 108.5 . . ?
C11 C15 H15B 108.5 . . ?
H15A C15 H15B 107.5 . . ?
N6 C16 H16A 109.5 . . ?
N6 C16 H16B 109.5 . . ?
H16A C16 H16B 109.5 . . ?
N6 C16 H16C 109.5 . . ?
H16A C16 H16C 109.5 . . ?
H16B C16 H16C 109.5 . . ?
N6 C17 H17A 109.5 . . ?
N6 C17 H17B 109.5 . . ?
H17A C17 H17B 109.5 . . ?
N6 C17 H17C 109.5 . . ?
H17A C17 H17C 109.5 . . ?
H17B C17 H17C 109.5 . . ?
N5 C18 C11 111.7(2) . . ?
N5 C18 H18A 109.3 . . ?
C11 C18 H18A 109.3 . . ?
N5 C18 H18B 109.3 . . ?
C11 C18 H18B 109.3 . . ?
H18A C18 H18B 107.9 . . ?
N5 C19 H19A 109.5 . . ?
N5 C19 H19B 109.5 . . ?
H19A C19 H19B 109.5 . . ?
N5 C19 H19C 109.5 . . ?
H19A C19 H19C 109.5 . . ?
H19B C19 H19C 109.5 . . ?
N5 C20 H20A 109.5 . . ?
N5 C20 H20B 109.5 . . ?
H20A C20 H20B 109.5 . . ?
N5 C20 H20C 109.5 . . ?
H20A C20 H20C 109.5 . . ?
H20B C20 H20C 109.5 . . ?
O5 C21 C28 107.9(2) . . ?
O5 C21 C25 111.3(2) . . ?
C28 C21 C25 110.4(2) . . ?
O5 C21 C22 108.2(2) . . ?
C28 C21 C22 109.0(2) . . ?
C25 C21 C22 110.0(2) . . ?
N7 C22 C21 111.9(2) . . ?
N7 C22 H22A 109.2 . . ?
C21 C22 H22A 109.2 . . ?
N7 C22 H22B 109.2 . . ?
C21 C22 H22B 109.2 . . ?
H22A C22 H22B 107.9 . . ?
N7 C23 H23A 109.5 . . ?
N7 C23 H23B 109.5 . . ?
H23A C23 H23B 109.5 . . ?
N7 C23 H23C 109.5 . . ?
H23A C23 H23C 109.5 . . ?
H23B C23 H23C 109.5 . . ?
N7 C24 H24A 109.5 . . ?
N7 C24 H24B 109.5 . . ?
H24A C24 H24B 109.5 . . ?
N7 C24 H24C 109.5 . . ?
H24A C24 H24C 109.5 . . ?
H24B C24 H24C 109.5 . . ?
N9 C25 C21 116.4(2) . . ?
N9 C25 H25A 108.2 . . ?
C21 C25 H25A 108.2 . . ?
N9 C25 H25B 108.2 . . ?
C21 C25 H25B 108.2 . . ?
H25A C25 H25B 107.3 . . ?
N9 C26 H26A 109.5 . . ?
N9 C26 H26B 109.5 . . ?
H26A C26 H26B 109.5 . . ?
N9 C26 H26C 109.5 . . ?
H26A C26 H26C 109.5 . . ?
H26B C26 H26C 109.5 . . ?
N9 C27 H27A 109.5 . . ?
N9 C27 H27B 109.5 . . ?
H27A C27 H27B 109.5 . . ?
N9 C27 H27C 109.5 . . ?
H27A C27 H27C 109.5 . . ?
H27B C27 H27C 109.5 . . ?
N8 C28 C21 112.8(2) . . ?
N8 C28 H28A 109.0 . . ?
C21 C28 H28A 109.0 . . ?
N8 C28 H28B 109.0 . . ?
C21 C28 H28B 109.0 . . ?
H28A C28 H28B 107.8 . . ?
N8 C29 H29A 109.5 . . ?
N8 C29 H29B 109.5 . . ?
H29A C29 H29B 109.5 . . ?
N8 C29 H29C 109.5 . . ?
H29A C29 H29C 109.5 . . ?
H29B C29 H29C 109.5 . . ?
N8 C30 H30A 109.5 . . ?
N8 C30 H30B 109.5 . . ?
H30A C30 H30B 109.5 . . ?
N8 C30 H30C 109.5 . . ?
H30A C30 H30C 109.5 . . ?
H30B C30 H30C 109.5 . . ?
O6 C31 C35 110.8(2) . . ?
O6 C31 C38 109.03(19) . . ?
C35 C31 C38 110.9(2) . . ?
O6 C31 C32 108.47(19) . . ?
C35 C31 C32 110.3(2) . . ?
C38 C31 C32 107.2(2) . . ?
N10 C32 C31 111.6(2) . . ?
N10 C32 H32A 109.3 . . ?
C31 C32 H32A 109.3 . . ?
N10 C32 H32B 109.3 . . ?
C31 C32 H32B 109.3 . . ?
H32A C32 H32B 108.0 . . ?
N10 C33 H33A 109.5 . . ?
N10 C33 H33B 109.5 . . ?
H33A C33 H33B 109.5 . . ?
N10 C33 H33C 109.5 . . ?
H33A C33 H33C 109.5 . . ?
H33B C33 H33C 109.5 . . ?
N10 C34 H34A 109.5 . . ?
N10 C34 H34B 109.5 . . ?
H34A C34 H34B 109.5 . . ?
N10 C34 H34C 109.5 . . ?
H34A C34 H34C 109.5 . . ?
H34B C34 H34C 109.5 . . ?
N12 C35 C31 115.6(2) . . ?
N12 C35 H35A 108.4 . . ?
C31 C35 H35A 108.4 . . ?
N12 C35 H35B 108.4 . . ?
C31 C35 H35B 108.4 . . ?
H35A C35 H35B 107.4 . . ?
N12 C36 H36A 109.5 . . ?
N12 C36 H36B 109.5 . . ?
H36A C36 H36B 109.5 . . ?
N12 C36 H36C 109.5 . . ?
H36A C36 H36C 109.5 . . ?
H36B C36 H36C 109.5 . . ?
N12 C37 H37A 109.5 . . ?
N12 C37 H37B 109.5 . . ?
H37A C37 H37B 109.5 . . ?
N12 C37 H37C 109.5 . . ?
H37A C37 H37C 109.5 . . ?
H37B C37 H37C 109.5 . . ?
N11 C38 C31 112.0(2) . . ?
N11 C38 H38A 109.2 . . ?
C31 C38 H38A 109.2 . . ?
N11 C38 H38B 109.2 . . ?
C31 C38 H38B 109.2 . . ?
H38A C38 H38B 107.9 . . ?
N11 C39 H39A 109.5 . . ?
N11 C39 H39B 109.5 . . ?
H39A C39 H39B 109.5 . . ?
N11 C39 H39C 109.5 . . ?
H39A C39 H39C 109.5 . . ?
H39B C39 H39C 109.5 . . ?
N11 C40 H40A 109.5 . . ?
N11 C40 H40B 109.5 . . ?
H40A C40 H40B 109.5 . . ?
N11 C40 H40C 109.5 . . ?
H40A C40 H40C 109.5 . . ?
H40B C40 H40C 109.5 . . ?
C42 C41 H41A 109.5 . . ?
C42 C41 H41B 109.5 . . ?
H41A C41 H41B 109.5 . . ?
C42 C41 H41C 109.5 . . ?
H41A C41 H41C 109.5 . . ?
H41B C41 H41C 109.5 . . ?
C45 C42 C46 113(3) 3 3 ?
C45 C42 C43 60(2) 3 . ?
C46 C42 C43 110(2) 3 . ?
C45 C42 C41 93(3) 3 . ?
C43 C42 C41 110.5(18) . . ?
C45 C42 C44 48(2) 3 3 ?
C46 C42 C44 144(2) 3 3 ?
C41 C42 C44 134.7(17) . 3 ?
C45 C42 H42A 109.0 3 . ?
C46 C42 H42A 109.0 3 . ?
C43 C42 H42A 140.3 . . ?
C41 C42 H42A 108.2 . . ?
C44 C42 H42A 106.4 3 . ?
C45 C42 H42B 109.0 3 . ?
C46 C42 H42B 109.0 3 . ?
C43 C42 H42B 52.5 . . ?
C41 C42 H42B 128.0 . . ?
C44 C42 H42B 64.5 3 . ?
H42A C42 H42B 107.8 . . ?
C44 C43 C42 120.0(16) . . ?
C44 C43 H43A 107.3 . . ?
C42 C43 H43A 107.3 . . ?
C44 C43 H43B 107.3 . . ?
C42 C43 H43B 107.3 . . ?
H43A C43 H43B 106.9 . . ?
C44 C44 C43 93.9(16) 3 3 ?
C44 C44 C43 49.8(9) 3 . ?
C43 C44 C43 52.3(12) 3 . ?
C44 C44 C45 148(3) 3 . ?
C43 C44 C45 56.6(12) 3 . ?
C43 C44 C45 107.3(12) . . ?
C44 C44 C42 133(4) 3 3 ?
C43 C44 C42 52.2(12) 3 3 ?
C43 C44 C42 104.3(13) . 3 ?
C44 C44 H44A 112.9 3 . ?
C43 C44 H44A 112.9 3 . ?
C43 C44 H44A 101.8 . . ?
C45 C44 H44A 91.7 . . ?
C42 C44 H44A 110.9 3 . ?
C44 C44 H44B 112.9 3 . ?
C43 C44 H44B 112.9 3 . ?
C43 C44 H44B 147.8 . . ?
C45 C44 H44B 73.8 . . ?
C42 C44 H44B 65.8 3 . ?
H44A C44 H44B 110.4 . . ?
C44 C45 C46 142.2(17) . . ?
C44 C45 H45A 101.4 . . ?
C46 C45 H45A 101.4 . . ?
C44 C45 H45B 101.4 . . ?
C46 C45 H45B 101.4 . . ?
H45A C45 H45B 104.6 . . ?
C45 C46 H46A 109.5 . . ?
C45 C46 H46B 109.5 . . ?
H46A C46 H46B 109.5 . . ?
C45 C46 H46C 109.5 . . ?
H46A C46 H46C 109.5 . . ?
H46B C46 H46C 109.5 . . ?

loop_
_geom_bond_atom_site_label_1
_geom_bond_atom_site_label_2
_geom_bond_distance
_geom_bond_site_symmetry_2
_geom_bond_publ_flag
Ti1 O2 1.8553(17) . ?
Ti1 O1 1.8601(17) . ?
Ti1 O3 1.8898(17) . ?
Ti1 O4 1.8936(17) . ?
Ti1 N4 2.374(2) . ?
Ti1 N1 2.390(2) . ?
Ti1 Ti2 2.7983(6) . ?
Ti2 O2 1.8507(17) . ?
Ti2 O1 1.8586(17) . ?
Ti2 O6 1.8856(17) . ?
Ti2 O5 1.8912(17) . ?
Ti2 N10 2.386(2) . ?
Ti2 N7 2.410(2) . ?
O3 C1 1.425(3) . ?
O4 C11 1.425(3) . ?
O5 C21 1.423(3) . ?
O6 C31 1.420(3) . ?
N1 C3 1.468(3) . ?
N1 C4 1.476(3) . ?
N1 C2 1.476(3) . ?
N2 C10 1.443(4) . ?
N2 C9 1.445(4) . ?
N2 C8 1.471(3) . ?
N3 C6 1.451(4) . ?
N3 C7 1.460(4) . ?
N3 C5 1.469(3) . ?
N4 C14 1.469(3) . ?
N4 C13 1.470(3) . ?
N4 C12 1.474(3) . ?
N5 C20 1.446(4) . ?
N5 C19 1.455(4) . ?
N5 C18 1.476(3) . ?
N6 C16 1.450(4) . ?
N6 C15 1.463(3) . ?
N6 C17 1.467(4) . ?
N7 C24 1.471(3) . ?
N7 C23 1.478(3) . ?
N7 C22 1.479(3) . ?
N8 C29 1.449(4) . ?
N8 C30 1.455(4) . ?
N8 C28 1.478(3) . ?
N9 C27 1.450(4) . ?
N9 C26 1.456(3) . ?
N9 C25 1.465(3) . ?
N10 C34 1.467(3) . ?
N10 C33 1.471(3) . ?
N10 C32 1.482(3) . ?
N11 C40 1.457(4) . ?
N11 C39 1.463(3) . ?
N11 C38 1.473(3) . ?
N12 C37 1.454(3) . ?
N12 C36 1.454(4) . ?
N12 C35 1.462(3) . ?
C1 C8 1.533(4) . ?
C1 C5 1.538(4) . ?
C1 C2 1.563(4) . ?
C2 H2A 0.9900 . ?
C2 H2B 0.9900 . ?
C3 H3A 0.9800 . ?
C3 H3B 0.9800 . ?
C3 H3C 0.9800 . ?
C4 H4A 0.9800 . ?
C4 H4B 0.9800 . ?
C4 H4C 0.9800 . ?
C5 H5A 0.9900 . ?
C5 H5B 0.9900 . ?
C6 H6A 0.9800 . ?
C6 H6B 0.9800 . ?
C6 H6C 0.9800 . ?
C7 H7A 0.9800 . ?
C7 H7B 0.9800 . ?
C7 H7C 0.9800 . ?
C8 H8A 0.9900 . ?
C8 H8B 0.9900 . ?
C9 H9A 0.9800 . ?
C9 H9B 0.9800 . ?
C9 H9C 0.9800 . ?
C10 H10A 0.9800 . ?
C10 H10B 0.9800 . ?
C10 H10C 0.9800 . ?
C11 C18 1.543(4) . ?
C11 C15 1.545(4) . ?
C11 C12 1.557(4) . ?
C12 H12A 0.9900 . ?
C12 H12B 0.9900 . ?
C13 H13A 0.9800 . ?
C13 H13B 0.9800 . ?
C13 H13C 0.9800 . ?
C14 H14A 0.9800 . ?
C14 H14B 0.9800 . ?
C14 H14C 0.9800 . ?
C15 H15A 0.9900 . ?
C15 H15B 0.9900 . ?
C16 H16A 0.9800 . ?
C16 H16B 0.9800 . ?
C16 H16C 0.9800 . ?
C17 H17A 0.9800 . ?
C17 H17B 0.9800 . ?
C17 H17C 0.9800 . ?
C18 H18A 0.9900 . ?
C18 H18B 0.9900 . ?
C19 H19A 0.9800 . ?
C19 H19B 0.9800 . ?
C19 H19C 0.9800 . ?
C20 H20A 0.9800 . ?
C20 H20B 0.9800 . ?
C20 H20C 0.9800 . ?
C21 C28 1.538(4) . ?
C21 C25 1.542(4) . ?
C21 C22 1.560(4) . ?
C22 H22A 0.9900 . ?
C22 H22B 0.9900 . ?
C23 H23A 0.9800 . ?
C23 H23B 0.9800 . ?
C23 H23C 0.9800 . ?
C24 H24A 0.9800 . ?
C24 H24B 0.9800 . ?
C24 H24C 0.9800 . ?
C25 H25A 0.9900 . ?
C25 H25B 0.9900 . ?
C26 H26A 0.9800 . ?
C26 H26B 0.9800 . ?
C26 H26C 0.9800 . ?
C27 H27A 0.9800 . ?
C27 H27B 0.9800 . ?
C27 H27C 0.9800 . ?
C28 H28A 0.9900 . ?
C28 H28B 0.9900 . ?
C29 H29A 0.9800 . ?
C29 H29B 0.9800 . ?
C29 H29C 0.9800 . ?
C30 H30A 0.9800 . ?
C30 H30B 0.9800 . ?
C30 H30C 0.9800 . ?
C31 C35 1.537(3) . ?
C31 C38 1.542(3) . ?
C31 C32 1.557(3) . ?
C32 H32A 0.9900 . ?
C32 H32B 0.9900 . ?
C33 H33A 0.9800 . ?
C33 H33B 0.9800 . ?
C33 H33C 0.9800 . ?
C34 H34A 0.9800 . ?
C34 H34B 0.9800 . ?
C34 H34C 0.9800 . ?
C35 H35A 0.9900 . ?
C35 H35B 0.9900 . ?
C36 H36A 0.9800 . ?
C36 H36B 0.9800 . ?
C36 H36C 0.9800 . ?
C37 H37A 0.9800 . ?
C37 H37B 0.9800 . ?
C37 H37C 0.9800 . ?
C38 H38A 0.9900 . ?
C38 H38B 0.9900 . ?
C39 H39A 0.9800 . ?
C39 H39B 0.9800 . ?
C39 H39C 0.9800 . ?
C40 H40A 0.9800 . ?
C40 H40B 0.9800 . ?
C40 H40C 0.9800 . ?
C41 C42 1.468(16) . ?
C41 H41A 0.9800 . ?
C41 H41B 0.9800 . ?
C41 H41C 0.9800 . ?
C42 C46 1.10(3) 3 ?
C42 C43 1.436(15) . ?
C42 H42A 0.9900 . ?
C42 H42B 0.9900 . ?
C43 C44 1.400(13) . ?
C43 H43A 0.9900 . ?
C43 H43B 0.9900 . ?
C44 C43 1.072(16) 3 ?
C44 C45 1.461(16) . ?
C44 H44A 0.9900 . ?
C44 H44B 0.9900 . ?
C45 C46 1.481(17) . ?
C45 H45A 0.9900 . ?
C45 H45B 0.9900 . ?
C46 H46A 0.9800 . ?
C46 H46B 0.9800 . ?
C46 H46C 0.9800 . ?
